data_4334232
loop_
_publ_author_name
'Sandra Carlsson'
'Leokadiya Zorina'
'David R. Allan'
'J. Paul Attfield'
'Enric Canadell'
'Patrick Batail'

_publ_contact_author_address
; 
 CSEC and School of Chemistry, University of Edinburgh, King`s Buildings,
 West Mains Road, Edinburgh, UK EH9 3JJ. 
;
_publ_contact_author_email j.p.attfield@ed.ac.uk
_publ_contact_author_fax '+44 131 651 7049'
_publ_contact_author_name 'J.P. Attfield'
_publ_contact_author_phone '+44 131 651 7229'
_publ_section_title
;
 Robust Dirac-Cone Band Structure in the Molecular Kagome Compound
 (EDT-TTF-CONH2)6[Re6Se8(CN)6]
;
_journal_name_full 'Inorganic Chemistry'
_journal_page_first 3326
_journal_page_last 3333
_journal_paper_doi 10.1021/ic302790m
_journal_volume 52
_journal_year 2013
_chemical_formula_moiety 'C60 H42 N12 O6 Re6 S36 Se8'
_chemical_formula_sum 'C60 H42 N12 O6 Re6 S36 Se8'
_chemical_formula_weight 3930.33
_space_group_IT_number 148
_symmetry_cell_setting rhombohedral
_symmetry_space_group_name_Hall '-P 3*'
_symmetry_space_group_name_H-M 'R -3 :R'
_atom_sites_solution_hydrogens geom
_atom_sites_solution_primary direct
_audit_creation_date 12-09-17
_audit_creation_method CRYSTALS_ver_12.85
_cell_angle_alpha 61.4090(10)
_cell_angle_beta 61.4090(10)
_cell_angle_gamma 61.4090(10)
_cell_formula_units_Z 1
_cell_length_a 15.00120(10)
_cell_length_b 15.00120(10)
_cell_length_c 15.00120(10)
_cell_measurement_reflns_used 4451
_cell_measurement_temperature 293
_cell_measurement_theta_max 25
_cell_measurement_theta_min 4
_cell_volume 2462.61(4)
_computing_cell_refinement 'SAINT (Siemens ,1995)'
_computing_data_collection 'SMART (Siemens, 1993)'
_computing_data_reduction 'SAINT (Siemens ,1995)'
_computing_molecular_graphics 'CAMERON (Watkin et al., 1996)'
_computing_publication_material 'CRYSTALS (Betteridge et al., 2003)'
_computing_structure_refinement 'CRYSTALS (Betteridge et al., 2003)'
_computing_structure_solution 'USER DEFINED STRUCTURE SOLUTION'
_diffrn_ambient_temperature 293
_diffrn_measured_fraction_theta_full 0.739
_diffrn_measured_fraction_theta_max 0.570
_diffrn_measurement_device 'Bruker SMART'
_diffrn_measurement_device_type Area
_diffrn_measurement_method \w
_diffrn_radiation_monochromator graphite
_diffrn_radiation_wavelength 0.67510
_diffrn_reflns_av_R_equivalents 0.000
_diffrn_reflns_limit_h_max 14
_diffrn_reflns_limit_h_min -6
_diffrn_reflns_limit_k_max 15
_diffrn_reflns_limit_k_min -6
_diffrn_reflns_limit_l_max 18
_diffrn_reflns_limit_l_min 2
_diffrn_reflns_number 8627
_diffrn_reflns_theta_full 18.734
_diffrn_reflns_theta_max 24.979
_diffrn_reflns_theta_min 3.612
_diffrn_standards_number 0
_exptl_absorpt_coefficient_mu 11.117
_exptl_absorpt_correction_T_max 1.00
_exptl_absorpt_correction_T_min 0.47
_exptl_absorpt_correction_type multi-scan
_exptl_absorpt_process_details 'SADABS (Siemens, 1996)'
_exptl_crystal_density_diffrn 2.650
_exptl_crystal_F_000 1832
_refine_diff_density_max 2.07
_refine_diff_density_min -2.43
_refine_ls_extinction_method none
_refine_ls_goodness_of_fit_ref 0.9547
_refine_ls_hydrogen_treatment mixed
_refine_ls_matrix_type full
_refine_ls_number_parameters 193
_refine_ls_number_reflns 1898
_refine_ls_number_restraints 274
_refine_ls_R_factor_all 0.0880
_refine_ls_R_factor_gt 0.0774
_refine_ls_shift/su_max 0.000241
_refine_ls_structure_factor_coef Fsqd
_refine_ls_weighting_details
;
 Method= Modified Sheldrick 
 w=1/[\s^2^(F^2^) + ( 0.09P)^2^ +*****P] 
 ,where P=(max(Fo^2^,0) + 2Fc^2^)/3 
;
_refine_ls_weighting_scheme calc
_refine_ls_wR_factor_all 0.2286
_refine_ls_wR_factor_gt 0.2216
_refine_ls_wR_factor_ref 0.2286
_reflns_limit_h_max 14
_reflns_limit_h_min -6
_reflns_limit_k_max 15
_reflns_limit_k_min -6
_reflns_limit_l_max 18
_reflns_limit_l_min 2
_reflns_number_gt 1572
_reflns_number_total 1925
_reflns_threshold_expression I>2.0\s(I)
_oxford_diffrn_Wilson_B_factor 0.00
_oxford_diffrn_Wilson_scale 0.00
_oxford_refine_ls_r_factor_ref 0.0880
_oxford_refine_ls_scale 0.2780(9)
_oxford_reflns_number_all 1898
_oxford_reflns_threshold_expression_ref I>-10.0\s(I)
_oxford_structure_analysis_title 'edttf1 in R-3'
_cod_data_source_file ic302790m_si_004.cif
_cod_data_source_block global
_cod_original_cell_volume 2462.60(4)
_cod_original_sg_symbol_H-M r_-3:r
_cod_database_code 4334232

loop_
_symmetry_equiv_pos_as_xyz
x,y,z
-x,-y,-z
z,x,y
-z,-x,-y
y,z,x
-y,-z,-x

loop_
_atom_site_label
_atom_site_type_symbol
_atom_site_fract_x
_atom_site_fract_y
_atom_site_fract_z
_atom_site_U_iso_or_equiv
_atom_site_occupancy
_atom_site_adp_type
_atom_site_refinement_flags_posn
_atom_site_refinement_flags_adp
S1 S 0.5300(7) 0.7163(6) 0.9010(6) 0.0464 1.0000 Uani . U
S2 S 0.7063(6) 0.5344(6) 0.9669(6) 0.0454 1.0000 Uani . U
S3 S 0.5005(6) 0.5771(5) 0.8113(6) 0.0416 1.0000 Uani . U
S4 S 0.6748(6) 0.3929(6) 0.8849(6) 0.0406 1.0000 Uani . U
S5 S 0.5242(9) 0.8541(7) 0.9910(9) 0.0731 1.0000 Uani D U
S6 S 0.7478(9) 0.6425(9) 1.0566(9) 0.0828 1.0000 Uani D U
C2 C 0.610(2) 0.586(2) 0.9063(19) 0.0319 1.0000 Uani . U
C3 C 0.601(2) 0.5251(19) 0.8688(17) 0.0274 1.0000 Uani . U
C4 C 0.586(3) 0.731(2) 0.972(3) 0.0489 1.0000 Uani . U
C5 C 0.673(3) 0.649(3) 0.993(3) 0.0573 1.0000 Uani . U
C6 C 0.536(2) 0.458(2) 0.792(2) 0.0341 1.0000 Uani . U
C7 C 0.613(2) 0.375(2) 0.827(2) 0.0388 1.0000 Uani . U
C8 C 0.603(3) 0.851(3) 1.052(3) 0.0908 1.0000 Uani D U
C1 C 0.475(2) 0.446(2) 0.745(2) 0.0381 1.0000 Uani . U
O1 O 0.5102(16) 0.3687(16) 0.7179(19) 0.0553 1.0000 Uani . U
N2 N 0.3913(18) 0.5274(19) 0.7220(17) 0.0391 1.0000 Uani . U
Re1 Re 1.10813(7) 0.06285(7) 0.91748(7) 0.0227 1.0000 Uani . U
Se1 Se 1.24210(19) -0.1207(2) 0.96446(19) 0.0275 1.0000 Uani . U
Se2 Se 1.08474(9) 0.08474(9) 1.08474(9) 0.0310 1.0000 Uani S TU
C11 C 1.2299(19) 0.131(2) 0.823(2) 0.0312 1.0000 Uani . U
N11 N 1.3035(19) 0.1687(19) 0.7646(18) 0.0464 1.0000 Uani . U
C9 C 0.719(3) 0.7832(16) 1.017(4) 0.1018 1.0000 Uani D U
H71 H 0.6326 0.3090 0.8198 0.0489 1.0000 Uiso R .
H81 H 0.5732 0.8234 1.1295 0.1200 1.0000 Uiso R .
H82 H 0.6003 0.9242 1.0308 0.1200 1.0000 Uiso R .
H91 H 0.7468 0.8090 0.9395 0.1350 1.0000 Uiso R .
H92 H 0.7570 0.7929 1.0471 0.1350 1.0000 Uiso R .
H21 H 0.3504 0.5233 0.6916 0.0473 1.0000 Uiso . .
H22 H 0.3703 0.5941 0.7329 0.0473 1.0000 Uiso . .

loop_
_atom_site_aniso_label
_atom_site_aniso_U_11
_atom_site_aniso_U_22
_atom_site_aniso_U_33
_atom_site_aniso_U_23
_atom_site_aniso_U_13
_atom_site_aniso_U_12
S1 0.064(5) 0.035(3) 0.051(4) -0.013(4) -0.033(4) -0.011(3)
S2 0.047(4) 0.049(4) 0.055(4) -0.020(4) -0.026(4) -0.014(3)
S3 0.054(4) 0.032(3) 0.056(4) -0.014(4) -0.034(4) -0.009(3)
S4 0.040(4) 0.034(3) 0.053(4) -0.014(4) -0.023(4) -0.008(3)
S5 0.099(7) 0.055(5) 0.088(7) -0.039(5) -0.042(6) -0.013(5)
S6 0.092(7) 0.093(7) 0.115(8) -0.045(6) -0.063(6) -0.027(6)
C2 0.039(10) 0.035(7) 0.025(10) -0.007(9) -0.010(8) -0.017(6)
C3 0.045(10) 0.022(6) 0.015(9) 0.010(8) -0.013(8) -0.023(6)
C4 0.061(12) 0.042(8) 0.062(14) -0.019(11) -0.028(10) -0.020(6)
C5 0.069(13) 0.061(9) 0.070(14) -0.034(12) -0.040(11) -0.010(7)
C6 0.040(11) 0.032(7) 0.036(12) -0.012(10) -0.015(9) -0.012(7)
C7 0.036(11) 0.035(7) 0.051(14) -0.020(11) -0.016(10) -0.007(7)
C8 0.123(16) 0.085(13) 0.11(2) -0.054(15) -0.047(15) -0.039(10)
C1 0.046(12) 0.041(10) 0.037(13) -0.021(11) -0.017(11) -0.010(8)
O1 0.050(11) 0.056(11) 0.085(16) -0.046(12) -0.021(12) -0.013(9)
N2 0.040(11) 0.051(12) 0.030(11) -0.022(12) -0.011(10) -0.009(8)
Re1 0.0223(6) 0.0233(6) 0.0240(6) -0.0071(4) -0.0068(4) -0.0096(4)
Se1 0.0213(11) 0.0305(12) 0.0302(13) -0.0114(11) -0.0091(9) -0.0057(9)
Se2 0.0346(13) 0.0346(13) 0.0346(13) -0.0137(8) -0.0137(8) -0.0137(8)
C11 0.028(4) 0.037(5) 0.034(5) -0.007(6) -0.010(5) -0.019(4)
N11 0.050(14) 0.042(14) 0.037(13) 0.008(12) -0.008(11) -0.035(12)
C9 0.111(13) 0.102(8) 0.15(2) -0.059(14) -0.053(17) -0.046(13)

loop_
_atom_type_symbol
_atom_type_scat_dispersion_real
_atom_type_scat_dispersion_imag
_atom_type_scat_Cromer_Mann_a1
_atom_type_scat_Cromer_Mann_b1
_atom_type_scat_Cromer_Mann_a2
_atom_type_scat_Cromer_Mann_b2
_atom_type_scat_Cromer_Mann_a3
_atom_type_scat_Cromer_Mann_b3
_atom_type_scat_Cromer_Mann_a4
_atom_type_scat_Cromer_Mann_b4
_atom_type_scat_Cromer_Mann_c
_atom_type_scat_source
C 0.0033 0.0016 2.3100 20.8439 1.0200 10.2075 1.5886 0.5687 0.8650 51.6512 0.2156 'International Tables Vol C 4.2.6.8 and 6.1.1.4'
H 0.0000 0.0000 0.4930 10.5109 0.3229 26.1257 0.1402 3.1424 0.0408 57.7998 0.0030 'International Tables Vol C 4.2.6.8 and 6.1.1.4'
N 0.0061 0.0033 12.2126 0.0057 3.1322 9.8933 2.0125 28.9975 1.1663 0.5826 -11.5290 'International Tables Vol C 4.2.6.8 and 6.1.1.4'
O 0.0106 0.0060 3.0485 13.2771 2.2868 5.7011 1.5463 0.3239 0.8670 32.9089 0.2508 'International Tables Vol C 4.2.6.8 and 6.1.1.4'
S 0.1246 0.1234 6.9053 1.4679 5.2034 22.2151 1.4379 0.2536 1.5863 56.1720 0.8669 'International Tables Vol C 4.2.6.8 and 6.1.1.4'
Se -0.0929 2.2259 17.0006 2.4098 5.8196 0.2726 3.9731 15.2372 4.3543 43.8163 2.8409 'International Tables Vol C 4.2.6.8 and 6.1.1.4'
Re -1.0185 7.2310 28.7621 1.6719 15.7189 9.0923 14.5564 0.3505 5.4417 52.0861 10.4720 'International Tables Vol C 4.2.6.8 and 6.1.1.4'

loop_
_geom_angle_atom_site_label_1
_geom_angle_site_symmetry_1
_geom_angle_atom_site_label_2
_geom_angle_atom_site_label_3
_geom_angle_site_symmetry_3
_geom_angle
_geom_angle_publ_flag
C2 . S1 C4 . 96.1(12) yes
C2 . S2 C5 . 96.1(13) yes
C3 . S3 C6 . 93.1(11) yes
C3 . S4 C7 . 95.3(12) yes
C4 . S5 C8 . 103.6(15) yes
C5 . S6 C9 . 96.9(16) yes
S2 . C2 S1 . 114.6(12) yes
S2 . C2 C3 . 120.7(20) yes
S1 . C2 C3 . 124.7(19) yes
S3 . C3 C2 . 120.4(19) yes
S3 . C3 S4 . 115.5(11) yes
C2 . C3 S4 . 123.8(18) yes
S1 . C4 S5 . 113.2(17) yes
S1 . C4 C5 . 115.3(20) yes
S5 . C4 C5 . 131.3(20) yes
S6 . C5 S2 . 116.5(19) yes
S6 . C5 C4 . 126(2) yes
S2 . C5 C4 . 117.3(19) yes
S3 . C6 C7 . 118.6(17) yes
S3 . C6 C1 . 121.6(20) yes
C7 . C6 C1 . 120(2) yes
S4 . C7 C6 . 117.4(19) yes
S4 . C7 H71 . 121.5 no
C6 . C7 H71 . 121.1 no
S5 . C8 C9 . 113(2) yes
S5 . C8 H81 . 109.7 no
C9 . C8 H81 . 108.7 no
S5 . C8 H82 . 107.6 no
C9 . C8 H82 . 108.5 no
H81 . C8 H82 . 109.7 no
C6 . C1 O1 . 120(3) yes
C6 . C1 N2 . 118(2) yes
O1 . C1 N2 . 121(2) yes
C1 . N2 H21 . 121.1 no
C1 . N2 H22 . 121.3 no
H21 . N2 H22 . 117.6 no
Se1 6_667 Re1 Se1 3_546 90.21(6) yes
Se1 6_667 Re1 Re1 3_546 118.16(6) yes
Se1 3_546 Re1 Re1 3_546 58.17(7) yes
Se1 6_667 Re1 Re1 5_645 118.39(6) yes
Se1 3_546 Re1 Re1 5_645 118.17(7) yes
Re1 3_546 Re1 Re1 5_645 60.000 yes
Se1 6_667 Re1 Re1 6_667 58.32(6) yes
Se1 3_546 Re1 Re1 6_667 58.59(5) yes
Re1 3_546 Re1 Re1 6_667 59.85(2) yes
Re1 5_645 Re1 Re1 6_667 90.000 yes
Se1 6_667 Re1 Re1 4_766 58.55(6) yes
Se1 3_546 Re1 Re1 4_766 118.86(6) yes
Re1 3_546 Re1 Re1 4_766 90.000 yes
Re1 5_645 Re1 Re1 4_766 59.85(2) yes
Re1 6_667 Re1 Re1 4_766 60.29(4) yes
Se1 6_667 Re1 Se1 . 90.42(6) yes
Se1 3_546 Re1 Se1 . 176.40(7) yes
Re1 3_546 Re1 Se1 . 118.51(7) yes
Re1 5_645 Re1 Se1 . 58.52(7) yes
Re1 6_667 Re1 Se1 . 118.97(6) yes
Se1 6_667 Re1 Se2 . 175.93(8) yes
Se1 3_546 Re1 Se2 . 89.46(6) yes
Re1 3_546 Re1 Se2 . 58.40(4) yes
Re1 5_645 Re1 Se2 . 58.40(4) yes
Re1 6_667 Re1 Se2 . 118.25(5) yes
Se1 6_667 Re1 C11 . 90.8(6) yes
Se1 3_546 Re1 C11 . 92.4(7) yes
Re1 3_546 Re1 C11 . 136.3(7) yes
Re1 5_645 Re1 C11 . 135.5(7) yes
Re1 6_667 Re1 C11 . 134.4(7) yes
Re1 4_766 Re1 Se1 . 58.69(5) yes
Re1 4_766 Re1 Se2 . 118.25(5) yes
Se1 . Re1 Se2 . 89.67(6) yes
Re1 4_766 Re1 C11 . 133.7(7) yes
Se1 . Re1 C11 . 91.1(7) yes
Se2 . Re1 C11 . 93.2(6) yes
Re1 4_766 Se1 Re1 5_645 62.86(6) yes
Re1 4_766 Se1 Re1 . 62.99(6) yes
Re1 5_645 Se1 Re1 . 63.31(7) yes
Re1 5_645 Se2 Re1 . 63.19(8) yes
Re1 5_645 Se2 Re1 3_546 63.19(8) yes
Re1 . Se2 Re1 3_546 63.19(8) yes
Re1 . C11 N11 . 177(2) yes
C8 . C9 S6 . 118(2) yes
C8 . C9 H91 . 108.3 no
S6 . C9 H91 . 107.0 no
C8 . C9 H92 . 107.1 no
S6 . C9 H92 . 106.8 no
H91 . C9 H92 . 109.6 no

loop_
_geom_bond_atom_site_label_1
_geom_bond_atom_site_label_2
_geom_bond_site_symmetry_2
_geom_bond_distance
_geom_bond_publ_flag
S1 C2 . 1.72(3) yes
S1 C4 . 1.77(2) yes
S2 C2 . 1.73(2) yes
S2 C5 . 1.73(3) yes
S3 C3 . 1.77(2) yes
S3 C6 . 1.73(2) yes
S4 C3 . 1.71(2) yes
S4 C7 . 1.71(2) yes
S5 C4 . 1.73(3) yes
S5 C8 . 1.784(16) yes
S6 C5 . 1.73(3) yes
S6 C9 . 1.780(17) yes
C2 C3 . 1.37(3) yes
C4 C5 . 1.34(4) yes
C6 C7 . 1.32(4) yes
C6 C1 . 1.50(3) yes
C7 H71 . 0.931 no
C8 C9 . 1.509(18) yes
C8 H81 . 0.969 no
C8 H82 . 0.969 no
C1 O1 . 1.20(3) yes
C1 N2 . 1.32(3) yes
N2 H21 . 0.957 no
N2 H22 . 0.966 no
Re1 Se1 6_667 2.524(2) yes
Re1 Se1 3_546 2.523(3) yes
Re1 Re1 3_546 2.6430(16) yes
Re1 Re1 5_645 2.6430(16) yes
Re1 Re1 6_667 2.6314(13) yes
Re1 Re1 4_766 2.6314(13) yes
Re1 Se1 . 2.513(3) yes
Re1 Se2 . 2.522(3) yes
Re1 C11 . 2.08(2) yes
C11 N11 . 1.22(3) yes
C9 H91 . 0.970 no
C9 H92 . 0.970 no

loop_
_geom_hbond_atom_site_label_D
_geom_hbond_atom_site_label_H
_geom_hbond_atom_site_label_A
_geom_hbond_site_symmetry_A
_geom_hbond_angle_DHA
_geom_hbond_distance_DH
_geom_hbond_distance_HA
_geom_hbond_distance_DA
_geom_hbond_publ_flag
N2 H21 O1 4_666 170 0.96 1.98 2.93(5) yes
N2 H22 N11 4_676 141 0.97 2.23 3.04(5) yes
